data_7014224
loop_
_publ_author_name
'Tunik, Sergey P.'
'Khripun, Vassily D.'
'Haukka, Matti'
'Pakkanen, Tapani A.'

_publ_section_title
;
 Reactions of 2,4-hexadiyne-1,6-diol with [H2Os3(CO)9(PR3)] clusters.
 Cyclization of the diyne and reversible exchange of the phosphine
 ligands between different positions of the "Os3C3" framework.
;
_journal_issue 11
_journal_name_full 'Dalton transactions (Cambridge, England : 2003)'
_journal_page_first 1775
_journal_page_last 1782
_journal_paper_doi 10.1039/b403861b
_journal_year 2004
_chemical_formula_sum 'C35 H18 F9 O9 Os3 P'
_chemical_formula_weight 1355.06
_chemical_name_common HOs3(CO)8(C6H5O)(P(C6H4CF3)3)
_chemical_name_systematic
;
?
;
_space_group_IT_number 14
_symmetry_cell_setting monoclinic
_symmetry_space_group_name_Hall '-P 2yn'
_symmetry_space_group_name_H-M 'P 1 21/n 1'
_atom_sites_solution_hydrogens geom
_atom_sites_solution_primary direct
_atom_sites_solution_secondary difmap
_audit_creation_method SHELXL-97
_cell_angle_alpha 90.00
_cell_angle_beta 92.1791(9)
_cell_angle_gamma 90.00
_cell_formula_units_Z 4
_cell_length_a 8.62560(10)
_cell_length_b 11.4157(2)
_cell_length_c 37.6229(7)
_cell_measurement_temperature 150(2)
_cell_volume 3701.94(10)
_computing_cell_refinement 'Denzo/Scalepack (Otwinowski & Minor, 1997)'
_computing_data_collection 'Collect (Nonius BV, 1997-2000)'
_computing_data_reduction 'Denzo/Scalepack (Otwinowski & Minor, 1997)'
_computing_molecular_graphics 'XP in SHELXTL v.6.12 (Bruker AXS, 2001)'
_computing_publication_material 'SHELXL-97 (Sheldrick, 1997)'
_computing_structure_refinement 'SHELXL-97 (Sheldrick, 1997)'
_computing_structure_solution 'SHELXS-97 (Sheldrick, 1997)'
_diffrn_ambient_temperature 150(2)
_diffrn_detector_area_resol_mean 9
_diffrn_measured_fraction_theta_full 0.913
_diffrn_measured_fraction_theta_max 0.913
_diffrn_measurement_device '95mm CCD camera on \k-goniostat'
_diffrn_measurement_device_type KappaCCD
_diffrn_measurement_method CCD
_diffrn_radiation_monochromator 'horizonally mounted graphite crystal'
_diffrn_radiation_source 'fine-focus sealed tube'
_diffrn_radiation_type MoK\a
_diffrn_radiation_wavelength 0.71073
_diffrn_reflns_av_R_equivalents 0.0438
_diffrn_reflns_av_sigmaI/netI 0.0551
_diffrn_reflns_limit_h_max 10
_diffrn_reflns_limit_h_min -10
_diffrn_reflns_limit_k_max 13
_diffrn_reflns_limit_k_min -13
_diffrn_reflns_limit_l_max 44
_diffrn_reflns_limit_l_min -45
_diffrn_reflns_number 17381
_diffrn_reflns_theta_full 25.25
_diffrn_reflns_theta_max 25.25
_diffrn_reflns_theta_min 2.92
_exptl_absorpt_coefficient_mu 10.414
_exptl_absorpt_correction_T_max 0.10975
_exptl_absorpt_correction_T_min 0.06948
_exptl_absorpt_correction_type multi-scan
_exptl_absorpt_process_details 'Xprep in Shelxtl v.6.12 (Bruker AXS, 2001)'
_exptl_crystal_colour yellow
_exptl_crystal_density_diffrn 2.431
_exptl_crystal_density_method 'not measured'
_exptl_crystal_description plate
_exptl_crystal_F_000 2496
_exptl_crystal_size_max 0.20
_exptl_crystal_size_mid 0.20
_exptl_crystal_size_min 0.15
_refine_diff_density_max 2.184
_refine_diff_density_min -1.192
_refine_diff_density_rms 0.181
_refine_ls_extinction_method none
_refine_ls_goodness_of_fit_ref 1.076
_refine_ls_hydrogen_treatment mixed
_refine_ls_matrix_type full
_refine_ls_number_parameters 516
_refine_ls_number_reflns 6119
_refine_ls_number_restraints 0
_refine_ls_restrained_S_all 1.076
_refine_ls_R_factor_all 0.0573
_refine_ls_R_factor_gt 0.0417
_refine_ls_shift/su_max 0.001
_refine_ls_shift/su_mean 0.000
_refine_ls_structure_factor_coef Fsqd
_refine_ls_weighting_details 'calc w=1/[\s^2^(Fo^2^)+(0.0268P)^2^+30.5427P] where P=(Fo^2^+2Fc^2^)/3'
_refine_ls_weighting_scheme calc
_refine_ls_wR_factor_gt 0.0873
_refine_ls_wR_factor_ref 0.0927
_reflns_number_gt 5026
_reflns_number_total 6119
_reflns_threshold_expression >2sigma(I)
_cod_data_source_file b403861b.txt
_cod_data_source_block VI
_cod_original_cell_volume 3701.95(10)
_cod_original_sg_symbol_H-M 'P 21/n'
_cod_database_code 7014224

loop_
_symmetry_equiv_pos_as_xyz
'x, y, z'
'-x+1/2, y+1/2, -z+1/2'
'-x, -y, -z'
'x-1/2, -y-1/2, z-1/2'

loop_
_atom_site_label
_atom_site_type_symbol
_atom_site_fract_x
_atom_site_fract_y
_atom_site_fract_z
_atom_site_U_iso_or_equiv
_atom_site_adp_type
_atom_site_occupancy
_atom_site_symmetry_multiplicity
_atom_site_calc_flag
_atom_site_refinement_flags
_atom_site_disorder_assembly
_atom_site_disorder_group
C1 C 0.7177(14) 0.9018(10) 0.4717(3) 0.046(3) Uani 1 1 d . . .
C2 C 0.8459(15) 0.7129(11) 0.4369(3) 0.053(3) Uani 1 1 d . . .
C3 C 0.5741(13) 0.6889(10) 0.4795(3) 0.040(3) Uani 1 1 d . . .
C4 C 0.2090(13) 0.6409(10) 0.3705(3) 0.041(3) Uani 1 1 d . . .
C6 C 0.3345(13) 0.5729(9) 0.4305(3) 0.038(3) Uani 1 1 d . . .
C9 C 0.4220(15) 1.0505(11) 0.4351(4) 0.054(3) Uani 1 1 d . . .
C8 C 0.2863(14) 0.8325(9) 0.4520(3) 0.039(3) Uani 1 1 d . . .
C7 C 0.1903(14) 0.9498(12) 0.3895(4) 0.058(4) Uani 1 1 d . . .
C12 C 0.6450(12) 0.9064(8) 0.3996(3) 0.034(2) Uani 1 1 d . . .
C13 C 0.5481(14) 0.8987(8) 0.3672(3) 0.038(3) Uani 1 1 d . . .
C14 C 0.4339(12) 0.8135(10) 0.3595(3) 0.040(3) Uani 1 1 d . . .
C11 C 0.7286(13) 1.0189(10) 0.3941(4) 0.048(3) Uani 1 1 d . . .
H11 H 0.7976 1.0566 0.4107 0.058 Uiso 1 1 calc R . .
C10 C 0.6894(14) 1.0562(10) 0.3620(4) 0.051(3) Uani 1 1 d . . .
H10 H 0.7344 1.1239 0.3520 0.061 Uiso 1 1 calc R . .
C15 C 0.3492(14) 0.8326(11) 0.3241(3) 0.049(3) Uani 1 1 d . . .
H15A H 0.3543 0.9157 0.3177 0.073 Uiso 1 1 calc R . .
H15B H 0.2405 0.8091 0.3259 0.073 Uiso 1 1 calc R . .
H15C H 0.3978 0.7855 0.3058 0.073 Uiso 1 1 calc R . .
C20 C 0.6433(11) 0.5737(8) 0.3242(3) 0.029(2) Uani 1 1 d . . .
C21 C 0.7349(12) 0.6740(9) 0.3290(3) 0.036(3) Uani 1 1 d . . .
H21 H 0.7271 0.7185 0.3502 0.043 Uiso 1 1 calc R . .
C22 C 0.8356(12) 0.7095(9) 0.3038(3) 0.037(3) Uani 1 1 d . . .
H22 H 0.8958 0.7785 0.3072 0.045 Uiso 1 1 calc R . .
C23 C 0.8480(12) 0.6432(10) 0.2735(3) 0.037(3) Uani 1 1 d . . .
C24 C 0.7590(13) 0.5444(10) 0.2677(3) 0.044(3) Uani 1 1 d . . .
H24 H 0.7675 0.5012 0.2462 0.053 Uiso 1 1 calc R . .
C25 C 0.6581(13) 0.5083(9) 0.2927(3) 0.036(3) Uani 1 1 d . . .
H25 H 0.5983 0.4393 0.2889 0.043 Uiso 1 1 calc R . .
C26 C 0.3979(11) 0.4157(8) 0.3403(3) 0.029(2) Uani 1 1 d . . .
C27 C 0.9634(14) 0.6774(11) 0.2462(3) 0.048(3) Uani 1 1 d . . .
C28 C 0.3908(12) 0.2986(9) 0.3516(3) 0.033(2) Uani 1 1 d . . .
H28 H 0.4592 0.2714 0.3702 0.040 Uiso 1 1 calc R . .
C29 C 0.2842(12) 0.2231(9) 0.3356(3) 0.037(3) Uani 1 1 d . . .
H29 H 0.2786 0.1441 0.3434 0.044 Uiso 1 1 calc R . .
C30 C 0.1858(12) 0.2622(9) 0.3083(3) 0.037(3) Uani 1 1 d . . .
C31 C 0.1914(12) 0.3761(10) 0.2970(3) 0.037(3) Uani 1 1 d . . .
H31 H 0.1217 0.4026 0.2785 0.045 Uiso 1 1 calc R . .
C32 C 0.2989(12) 0.4524(9) 0.3125(3) 0.034(2) Uani 1 1 d . . .
H32 H 0.3051 0.5307 0.3040 0.041 Uiso 1 1 calc R . .
C33 C 0.0670(15) 0.1802(12) 0.2916(4) 0.051(3) Uani 1 1 d . . .
C34 C 0.6780(11) 0.4365(8) 0.3864(3) 0.025(2) Uani 1 1 d . . .
C35 C 0.8132(14) 0.4058(11) 0.3712(3) 0.056(4) Uani 1 1 d . . .
H35 H 0.8275 0.4247 0.3470 0.067 Uiso 1 1 calc R . .
C36 C 0.9324(15) 0.3467(12) 0.3907(3) 0.059(4) Uani 1 1 d . . .
H36 H 1.0261 0.3254 0.3799 0.070 Uiso 1 1 calc R . .
C37 C 0.9084(12) 0.3205(9) 0.4261(3) 0.031(2) Uani 1 1 d . . .
C38 C 0.7732(15) 0.3516(11) 0.4409(3) 0.058(4) Uani 1 1 d . . .
H38 H 0.7592 0.3352 0.4653 0.070 Uiso 1 1 calc R . .
C39 C 0.6544(14) 0.4071(11) 0.4212(3) 0.049(3) Uani 1 1 d . . .
H39 H 0.5585 0.4243 0.4316 0.059 Uiso 1 1 calc R . .
C40 C 1.0360(15) 0.2582(13) 0.4465(3) 0.054(3) Uani 1 1 d . . .
O1 O 0.7668(11) 0.9730(8) 0.4914(2) 0.067(3) Uani 1 1 d . . .
O2 O 0.9625(11) 0.6697(9) 0.4339(3) 0.072(3) Uani 1 1 d . . .
O3 O 0.5344(10) 0.6369(7) 0.5023(2) 0.052(2) Uani 1 1 d . . .
O4 O 0.0873(9) 0.6236(8) 0.3575(2) 0.063(3) Uani 1 1 d . . .
O6 O 0.2810(10) 0.5227(7) 0.4533(2) 0.050(2) Uani 1 1 d . . .
O9 O 0.4555(10) 1.1355(8) 0.4489(3) 0.070(3) Uani 1 1 d . . .
O8 O 0.2262(10) 0.7913(7) 0.4765(2) 0.051(2) Uani 1 1 d . . .
O7 O 0.0791(12) 0.9760(11) 0.3753(3) 0.097(4) Uani 1 1 d . . .
O10 O 0.5781(10) 0.9903(7) 0.3439(2) 0.053(2) Uani 1 1 d . . .
F1 F 1.0661(12) 0.5973(9) 0.2403(3) 0.132(5) Uani 1 1 d . . .
F2 F 1.0410(10) 0.7762(9) 0.2549(2) 0.099(3) Uani 1 1 d . . .
F3 F 0.9016(9) 0.7031(7) 0.21496(18) 0.070(2) Uani 1 1 d . . .
F4 F 0.0521(13) 0.1956(10) 0.2579(2) 0.131(5) Uani 1 1 d . . .
F5 F 0.1001(12) 0.0715(8) 0.2947(3) 0.129(5) Uani 1 1 d . . .
F6 F -0.0652(11) 0.1931(11) 0.3039(3) 0.139(5) Uani 1 1 d . . .
F7 F 1.0002(10) 0.1487(7) 0.4529(3) 0.105(4) Uani 1 1 d . . .
F8 F 1.0618(10) 0.3045(7) 0.4786(2) 0.081(3) Uani 1 1 d . . .
F9 F 1.1697(10) 0.2628(9) 0.4319(2) 0.098(3) Uani 1 1 d . . .
P1 P 0.5293(3) 0.5228(2) 0.36107(7) 0.0261(6) Uani 1 1 d . . .
Os1 Os 0.64654(5) 0.78552(4) 0.439803(11) 0.03174(12) Uani 1 1 d . . .
Os2 Os 0.40567(5) 0.66826(3) 0.391818(10) 0.02766(11) Uani 1 1 d . . .
Os3 Os 0.37961(5) 0.90251(4) 0.412984(12) 0.03289(12) Uani 1 1 d . . .
H1 H 0.6031 0.6555 0.4120 0.050 Uiso 1 1 d . . .

loop_
_atom_site_aniso_label
_atom_site_aniso_U_11
_atom_site_aniso_U_22
_atom_site_aniso_U_33
_atom_site_aniso_U_23
_atom_site_aniso_U_13
_atom_site_aniso_U_12
C1 0.054(8) 0.055(8) 0.028(6) -0.003(6) 0.004(5) -0.003(6)
C2 0.044(8) 0.065(9) 0.050(8) 0.002(6) -0.009(7) 0.001(7)
C3 0.042(7) 0.041(7) 0.035(6) -0.007(5) -0.011(6) 0.009(5)
C4 0.030(6) 0.044(7) 0.050(7) -0.004(5) 0.006(6) 0.005(5)
C6 0.029(6) 0.041(7) 0.044(7) 0.005(5) 0.008(5) 0.010(5)
C9 0.055(9) 0.047(8) 0.064(8) -0.006(7) 0.034(7) 0.015(6)
C8 0.047(7) 0.025(6) 0.045(7) -0.009(5) 0.011(6) 0.001(5)
C7 0.029(7) 0.086(10) 0.059(8) 0.017(7) 0.015(6) 0.020(7)
C12 0.034(6) 0.030(6) 0.039(6) 0.001(5) 0.017(5) 0.001(5)
C13 0.063(8) 0.023(5) 0.026(6) 0.003(4) -0.015(6) -0.001(5)
C14 0.029(6) 0.061(8) 0.029(6) 0.004(5) 0.005(5) 0.015(5)
C11 0.032(7) 0.049(7) 0.065(9) 0.001(6) 0.014(6) -0.013(5)
C10 0.044(8) 0.043(7) 0.067(9) 0.016(6) 0.017(6) -0.007(6)
C15 0.053(8) 0.058(8) 0.034(6) 0.002(6) -0.005(6) 0.000(6)
C20 0.017(5) 0.035(6) 0.034(6) 0.002(4) -0.002(4) 0.011(4)
C21 0.034(7) 0.042(6) 0.032(6) -0.007(5) 0.002(5) 0.003(5)
C22 0.027(6) 0.040(6) 0.045(7) 0.012(5) 0.010(5) -0.001(5)
C23 0.021(6) 0.053(7) 0.036(6) 0.022(5) 0.005(5) 0.006(5)
C24 0.044(8) 0.053(7) 0.035(6) 0.000(6) -0.001(5) 0.006(6)
C25 0.046(7) 0.036(6) 0.026(6) 0.005(4) 0.001(5) -0.009(5)
C26 0.021(5) 0.032(6) 0.036(6) 0.000(4) 0.006(4) -0.001(4)
C27 0.026(7) 0.067(9) 0.053(8) 0.015(6) 0.014(6) 0.009(6)
C28 0.026(6) 0.043(6) 0.031(6) 0.011(5) 0.000(5) -0.003(5)
C29 0.039(6) 0.037(6) 0.035(6) -0.003(5) 0.008(5) -0.012(5)
C30 0.023(6) 0.042(7) 0.046(7) -0.006(5) 0.005(5) -0.006(5)
C31 0.029(6) 0.051(7) 0.031(6) -0.004(5) -0.004(5) 0.003(5)
C32 0.037(6) 0.041(6) 0.025(5) -0.001(5) 0.001(5) 0.005(5)
C33 0.039(8) 0.052(8) 0.061(9) -0.012(6) -0.012(7) -0.004(6)
C34 0.025(5) 0.023(5) 0.027(5) 0.001(4) 0.005(4) 0.002(4)
C35 0.041(8) 0.094(10) 0.032(6) 0.019(6) 0.010(5) 0.023(7)
C36 0.042(8) 0.088(10) 0.047(8) 0.014(7) 0.005(6) 0.033(7)
C37 0.025(6) 0.035(6) 0.035(6) 0.003(5) 0.000(5) 0.004(4)
C38 0.070(10) 0.070(9) 0.035(7) 0.017(6) 0.010(6) 0.037(7)
C39 0.040(7) 0.077(9) 0.032(6) 0.016(6) 0.018(5) 0.019(6)
C40 0.036(7) 0.078(10) 0.046(8) 0.012(7) -0.007(6) 0.012(7)
O1 0.083(7) 0.067(6) 0.051(6) -0.021(5) 0.004(5) -0.012(5)
O2 0.043(6) 0.108(8) 0.065(6) -0.010(6) -0.003(5) 0.024(5)
O3 0.063(6) 0.058(5) 0.034(5) 0.017(4) 0.004(4) -0.003(4)
O4 0.035(5) 0.079(6) 0.074(7) -0.007(5) -0.021(5) 0.001(4)
O6 0.045(5) 0.058(5) 0.047(5) 0.013(4) 0.013(4) -0.001(4)
O9 0.056(6) 0.049(5) 0.108(8) -0.028(6) 0.039(6) -0.006(5)
O8 0.060(6) 0.053(5) 0.043(5) -0.002(4) 0.031(4) -0.001(4)
O7 0.054(7) 0.168(11) 0.069(7) 0.022(7) 0.009(6) 0.043(7)
O10 0.054(6) 0.055(5) 0.050(5) 0.018(4) 0.012(4) -0.002(4)
F1 0.098(8) 0.136(9) 0.169(10) 0.099(8) 0.108(7) 0.079(7)
F2 0.080(7) 0.162(9) 0.056(5) 0.003(6) 0.024(5) -0.066(6)
F3 0.066(5) 0.105(6) 0.040(4) 0.024(4) 0.012(4) -0.017(4)
F4 0.163(11) 0.181(10) 0.045(5) -0.002(6) -0.024(6) -0.127(9)
F5 0.120(9) 0.069(7) 0.192(12) -0.027(7) -0.067(9) -0.022(6)
F6 0.048(6) 0.206(12) 0.167(11) -0.124(9) 0.051(6) -0.068(7)
F7 0.098(7) 0.052(5) 0.159(9) 0.031(5) -0.078(7) -0.006(5)
F8 0.078(6) 0.096(6) 0.067(6) 0.002(5) -0.038(5) 0.013(5)
F9 0.045(5) 0.169(9) 0.081(6) 0.041(6) 0.002(5) 0.046(6)
P1 0.0252(14) 0.0285(14) 0.0246(13) 0.0010(10) 0.0017(11) -0.0007(10)
Os1 0.0290(2) 0.0377(2) 0.0285(2) -0.00335(18) 0.00128(17) 0.00030(18)
Os2 0.0234(2) 0.0307(2) 0.0289(2) -0.00094(17) 0.00094(16) 0.00202(16)
Os3 0.0296(2) 0.0320(2) 0.0377(2) 0.00157(18) 0.00966(18) 0.00466(17)

loop_
_atom_type_symbol
_atom_type_description
_atom_type_scat_dispersion_real
_atom_type_scat_dispersion_imag
_atom_type_scat_source
C C 0.0033 0.0016 'International Tables Vol C Tables 4.2.6.8 and 6.1.1.4'
H H 0.0000 0.0000 'International Tables Vol C Tables 4.2.6.8 and 6.1.1.4'
O O 0.0106 0.0060 'International Tables Vol C Tables 4.2.6.8 and 6.1.1.4'
F F 0.0171 0.0103 'International Tables Vol C Tables 4.2.6.8 and 6.1.1.4'
P P 0.1023 0.0942 'International Tables Vol C Tables 4.2.6.8 and 6.1.1.4'
Os Os -1.2165 7.6030 'International Tables Vol C Tables 4.2.6.8 and 6.1.1.4'

loop_
_geom_angle_atom_site_label_1
_geom_angle_atom_site_label_2
_geom_angle_atom_site_label_3
_geom_angle
_geom_angle_site_symmetry_1
_geom_angle_site_symmetry_3
_geom_angle_publ_flag
O1 C1 Os1 177.9(11) . . ?
O2 C2 Os1 177.7(12) . . ?
O3 C3 Os1 178.4(10) . . ?
O4 C4 Os2 179.6(13) . . ?
O6 C6 Os2 174.0(10) . . ?
O9 C9 Os3 175.9(12) . . ?
O8 C8 Os3 178.4(10) . . ?
O7 C7 Os3 178.8(14) . . ?
C13 C12 C11 101.6(9) . . ?
C13 C12 Os1 124.4(7) . . ?
C11 C12 Os1 133.9(8) . . ?
C13 C12 Os3 69.3(6) . . ?
C11 C12 Os3 121.6(7) . . ?
Os1 C12 Os3 79.0(4) . . ?
O10 C13 C14 122.3(8) . . ?
O10 C13 C12 111.4(9) . . ?
C14 C13 C12 126.2(9) . . ?
O10 C13 Os3 126.5(8) . . ?
C14 C13 Os3 73.1(7) . . ?
C12 C13 Os3 74.3(6) . . ?
C13 C14 C15 113.2(10) . . ?
C13 C14 Os2 121.9(7) . . ?
C15 C14 Os2 124.7(8) . . ?
C13 C14 Os3 71.4(7) . . ?
C15 C14 Os3 126.5(8) . . ?
Os2 C14 Os3 79.0(4) . . ?
C10 C11 C12 107.3(10) . . ?
C10 C11 H11 126.3 . . ?
C12 C11 H11 126.3 . . ?
C11 C10 O10 115.4(10) . . ?
C11 C10 H10 122.3 . . ?
O10 C10 H10 122.3 . . ?
C14 C15 H15A 109.5 . . ?
C14 C15 H15B 109.5 . . ?
H15A C15 H15B 109.5 . . ?
C14 C15 H15C 109.5 . . ?
H15A C15 H15C 109.5 . . ?
H15B C15 H15C 109.5 . . ?
C21 C20 C25 118.2(10) . . ?
C21 C20 P1 118.7(8) . . ?
C25 C20 P1 122.6(8) . . ?
C22 C21 C20 121.5(10) . . ?
C22 C21 H21 119.2 . . ?
C20 C21 H21 119.2 . . ?
C21 C22 C23 118.8(10) . . ?
C21 C22 H22 120.6 . . ?
C23 C22 H22 120.6 . . ?
C24 C23 C22 121.4(11) . . ?
C24 C23 C27 119.0(11) . . ?
C22 C23 C27 119.6(11) . . ?
C25 C24 C23 120.2(11) . . ?
C25 C24 H24 119.9 . . ?
C23 C24 H24 119.9 . . ?
C24 C25 C20 119.9(10) . . ?
C24 C25 H25 120.0 . . ?
C20 C25 H25 120.0 . . ?
C32 C26 C28 118.9(9) . . ?
C32 C26 P1 118.3(7) . . ?
C28 C26 P1 122.8(7) . . ?
F1 C27 F3 105.1(12) . . ?
F1 C27 F2 107.2(11) . . ?
F3 C27 F2 102.3(10) . . ?
F1 C27 C23 114.0(11) . . ?
F3 C27 C23 114.4(9) . . ?
F2 C27 C23 112.9(11) . . ?
C29 C28 C26 119.8(9) . . ?
C29 C28 H28 120.1 . . ?
C26 C28 H28 120.1 . . ?
C30 C29 C28 120.2(10) . . ?
C30 C29 H29 119.9 . . ?
C28 C29 H29 119.9 . . ?
C31 C30 C29 120.7(9) . . ?
C31 C30 C33 119.3(10) . . ?
C29 C30 C33 119.9(10) . . ?
C30 C31 C32 119.8(9) . . ?
C30 C31 H31 120.1 . . ?
C32 C31 H31 120.1 . . ?
C31 C32 C26 120.6(10) . . ?
C31 C32 H32 119.7 . . ?
C26 C32 H32 119.7 . . ?
F6 C33 F5 106.4(14) . . ?
F6 C33 F4 106.8(12) . . ?
F5 C33 F4 103.6(12) . . ?
F6 C33 C30 112.8(11) . . ?
F5 C33 C30 114.8(10) . . ?
F4 C33 C30 111.7(12) . . ?
C35 C34 C39 119.7(10) . . ?
C35 C34 P1 120.6(8) . . ?
C39 C34 P1 119.7(8) . . ?
C34 C35 C36 121.6(11) . . ?
C34 C35 H35 119.2 . . ?
C36 C35 H35 119.2 . . ?
C37 C36 C35 117.9(12) . . ?
C37 C36 H36 121.0 . . ?
C35 C36 H36 121.0 . . ?
C38 C37 C36 119.8(10) . . ?
C38 C37 C40 122.8(11) . . ?
C36 C37 C40 117.4(11) . . ?
C37 C38 C39 121.8(11) . . ?
C37 C38 H38 119.1 . . ?
C39 C38 H38 119.1 . . ?
C34 C39 C38 119.0(11) . . ?
C34 C39 H39 120.5 . . ?
C38 C39 H39 120.5 . . ?
F9 C40 F7 109.6(12) . . ?
F9 C40 F8 104.4(11) . . ?
F7 C40 F8 104.2(11) . . ?
F9 C40 C37 114.3(11) . . ?
F7 C40 C37 111.9(10) . . ?
F8 C40 C37 111.7(11) . . ?
C10 O10 C13 104.0(8) . . ?
C26 P1 C20 103.4(5) . . ?
C26 P1 C34 105.7(4) . . ?
C20 P1 C34 100.2(4) . . ?
C26 P1 Os2 114.0(3) . . ?
C20 P1 Os2 115.1(3) . . ?
C34 P1 Os2 116.7(3) . . ?
C1 Os1 C2 94.0(5) . . ?
C1 Os1 C3 91.0(5) . . ?
C2 Os1 C3 96.4(5) . . ?
C1 Os1 C12 89.3(4) . . ?
C2 Os1 C12 103.3(5) . . ?
C3 Os1 C12 160.2(4) . . ?
C1 Os1 Os3 97.9(4) . . ?
C2 Os1 Os3 155.3(4) . . ?
C3 Os1 Os3 104.9(3) . . ?
C12 Os1 Os3 55.5(3) . . ?
C1 Os1 Os2 154.0(4) . . ?
C2 Os1 Os2 111.9(4) . . ?
C3 Os1 Os2 88.5(3) . . ?
C12 Os1 Os2 82.7(3) . . ?
Os3 Os1 Os2 57.332(13) . . ?
C1 Os1 H1 170.1 . . ?
C2 Os1 H1 77.4 . . ?
C3 Os1 H1 85.2 . . ?
C12 Os1 H1 97.4 . . ?
Os3 Os1 H1 91.9 . . ?
Os2 Os1 H1 35.2 . . ?
C4 Os2 C6 85.4(5) . . ?
C4 Os2 C14 90.4(5) . . ?
C6 Os2 C14 159.6(4) . . ?
C4 Os2 P1 95.4(3) . . ?
C6 Os2 P1 97.9(3) . . ?
C14 Os2 P1 102.3(3) . . ?
C4 Os2 Os3 101.5(3) . . ?
C6 Os2 Os3 107.0(3) . . ?
C14 Os2 Os3 54.3(3) . . ?
P1 Os2 Os3 150.79(7) . . ?
C4 Os2 Os1 157.2(3) . . ?
C6 Os2 Os1 91.7(3) . . ?
C14 Os2 Os1 84.4(3) . . ?
P1 Os2 Os1 107.39(6) . . ?
Os3 Os2 Os1 57.771(13) . . ?
C4 Os2 H1 165.8 . . ?
C6 Os2 H1 87.7 . . ?
C14 Os2 H1 100.3 . . ?
P1 Os2 H1 73.3 . . ?
Os3 Os2 H1 92.4 . . ?
Os1 Os2 H1 35.3 . . ?
C8 Os3 C7 95.6(5) . . ?
C8 Os3 C9 96.6(5) . . ?
C7 Os3 C9 95.6(6) . . ?
C8 Os3 C13 151.7(4) . . ?
C7 Os3 C13 102.3(5) . . ?
C9 Os3 C13 103.2(5) . . ?
C8 Os3 C14 126.8(4) . . ?
C7 Os3 C14 85.4(5) . . ?
C9 Os3 C14 136.4(5) . . ?
C13 Os3 C14 35.5(4) . . ?
C8 Os3 C12 128.4(4) . . ?
C7 Os3 C12 135.7(5) . . ?
C9 Os3 C12 84.6(4) . . ?
C13 Os3 C12 36.4(3) . . ?
C14 Os3 C12 66.1(4) . . ?
C8 Os3 Os2 81.8(3) . . ?
C7 Os3 Os2 102.4(4) . . ?
C9 Os3 Os2 161.9(4) . . ?
C13 Os3 Os2 73.1(2) . . ?
C14 Os3 Os2 46.7(3) . . ?
C12 Os3 Os2 82.5(2) . . ?
C8 Os3 Os1 83.5(3) . . ?
C7 Os3 Os1 167.3(4) . . ?
C9 Os3 Os1 97.0(4) . . ?
C13 Os3 Os1 74.2(2) . . ?
C14 Os3 Os1 85.1(2) . . ?
C12 Os3 Os1 45.5(2) . . ?
Os2 Os3 Os1 64.897(14) . . ?

loop_
_geom_bond_atom_site_label_1
_geom_bond_atom_site_label_2
_geom_bond_distance
_geom_bond_site_symmetry_2
_geom_bond_publ_flag
C1 O1 1.169(12) . ?
C1 Os1 1.877(12) . ?
C2 O2 1.129(14) . ?
C2 Os1 1.916(14) . ?
C3 O3 1.107(14) . ?
C3 Os1 1.977(13) . ?
C4 O4 1.159(12) . ?
C4 Os2 1.875(11) . ?
C6 O6 1.144(13) . ?
C6 Os2 1.936(12) . ?
C9 O9 1.134(14) . ?
C9 Os3 1.913(14) . ?
C8 O8 1.173(13) . ?
C8 Os3 1.881(12) . ?
C7 O7 1.121(13) . ?
C7 Os3 1.905(12) . ?
C12 C13 1.456(13) . ?
C12 C11 1.491(14) . ?
C12 Os1 2.047(10) . ?
C12 Os3 2.363(11) . ?
C13 O10 1.395(12) . ?
C13 C14 1.407(15) . ?
C13 Os3 2.296(12) . ?
C14 C15 1.508(13) . ?
C14 Os2 2.076(11) . ?
C14 Os3 2.319(11) . ?
C11 C10 1.311(16) . ?
C11 H11 0.9500 . ?
C10 O10 1.379(14) . ?
C10 H10 0.9500 . ?
C15 H15A 0.9800 . ?
C15 H15B 0.9800 . ?
C15 H15C 0.9800 . ?
C20 C21 1.399(14) . ?
C20 C25 1.410(14) . ?
C20 P1 1.826(11) . ?
C21 C22 1.370(14) . ?
C21 H21 0.9500 . ?
C22 C23 1.378(16) . ?
C22 H22 0.9500 . ?
C23 C24 1.376(15) . ?
C23 C27 1.506(15) . ?
C24 C25 1.370(15) . ?
C24 H24 0.9500 . ?
C25 H25 0.9500 . ?
C26 C32 1.389(13) . ?
C26 C28 1.405(13) . ?
C26 P1 1.824(9) . ?
C27 F1 1.299(14) . ?
C27 F3 1.307(13) . ?
C27 F2 1.345(14) . ?
C28 C29 1.381(13) . ?
C28 H28 0.9500 . ?
C29 C30 1.380(14) . ?
C29 H29 0.9500 . ?
C30 C31 1.370(15) . ?
C30 C33 1.507(15) . ?
C31 C32 1.386(14) . ?
C31 H31 0.9500 . ?
C32 H32 0.9500 . ?
C33 F6 1.255(15) . ?
C33 F5 1.278(14) . ?
C33 F4 1.283(15) . ?
C34 C35 1.363(15) . ?
C34 C39 1.373(14) . ?
C34 P1 1.852(9) . ?
C35 C36 1.411(15) . ?
C35 H35 0.9500 . ?
C36 C37 1.390(16) . ?
C36 H36 0.9500 . ?
C37 C38 1.357(15) . ?
C37 C40 1.498(14) . ?
C38 C39 1.394(15) . ?
C38 H38 0.9500 . ?
C39 H39 0.9500 . ?
C40 F9 1.298(15) . ?
C40 F7 1.311(15) . ?
C40 F8 1.327(15) . ?
P1 Os2 2.308(3) . ?
Os1 Os3 2.8153(6) . ?
Os1 Os2 3.0137(5) . ?
Os1 H1 1.8455 . ?
Os2 Os3 2.8016(6) . ?
Os2 H1 1.8444 . ?

loop_
_geom_torsion_atom_site_label_1
_geom_torsion_atom_site_label_2
_geom_torsion_atom_site_label_3
_geom_torsion_atom_site_label_4
_geom_torsion
_geom_torsion_site_symmetry_1
_geom_torsion_site_symmetry_2
_geom_torsion_site_symmetry_3
_geom_torsion_site_symmetry_4
_geom_torsion_publ_flag
C11 C12 C13 O10 4.0(12) . . . . ?
Os1 C12 C13 O10 -176.9(7) . . . . ?
Os3 C12 C13 O10 123.6(9) . . . . ?
C11 C12 C13 C14 -174.2(11) . . . . ?
Os1 C12 C13 C14 4.9(17) . . . . ?
Os3 C12 C13 C14 -54.6(11) . . . . ?
C11 C12 C13 Os3 -119.6(8) . . . . ?
Os1 C12 C13 Os3 59.6(7) . . . . ?
O10 C13 C14 C15 -0.3(16) . . . . ?
C12 C13 C14 C15 177.7(11) . . . . ?
Os3 C13 C14 C15 122.6(9) . . . . ?
O10 C13 C14 Os2 173.6(8) . . . . ?
C12 C13 C14 Os2 -8.3(17) . . . . ?
Os3 C13 C14 Os2 -63.5(7) . . . . ?
O10 C13 C14 Os3 -122.9(11) . . . . ?
C12 C13 C14 Os3 55.1(11) . . . . ?
C13 C12 C11 C10 -5.0(13) . . . . ?
Os1 C12 C11 C10 176.0(9) . . . . ?
Os3 C12 C11 C10 -77.7(12) . . . . ?
C12 C11 C10 O10 4.6(15) . . . . ?
C25 C20 C21 C22 0.7(14) . . . . ?
P1 C20 C21 C22 172.9(7) . . . . ?
C20 C21 C22 C23 -1.1(15) . . . . ?
C21 C22 C23 C24 1.6(15) . . . . ?
C21 C22 C23 C27 -177.1(9) . . . . ?
C22 C23 C24 C25 -1.7(15) . . . . ?
C27 C23 C24 C25 177.1(9) . . . . ?
C23 C24 C25 C20 1.2(15) . . . . ?
C21 C20 C25 C24 -0.7(14) . . . . ?
P1 C20 C25 C24 -172.7(8) . . . . ?
C24 C23 C27 F1 -58.2(15) . . . . ?
C22 C23 C27 F1 120.5(13) . . . . ?
C24 C23 C27 F3 62.8(14) . . . . ?
C22 C23 C27 F3 -118.5(12) . . . . ?
C24 C23 C27 F2 179.2(10) . . . . ?
C22 C23 C27 F2 -2.1(14) . . . . ?
C32 C26 C28 C29 -1.4(16) . . . . ?
P1 C26 C28 C29 177.4(9) . . . . ?
C26 C28 C29 C30 0.6(17) . . . . ?
C28 C29 C30 C31 -0.5(17) . . . . ?
C28 C29 C30 C33 -178.5(11) . . . . ?
C29 C30 C31 C32 1.3(17) . . . . ?
C33 C30 C31 C32 179.3(11) . . . . ?
C30 C31 C32 C26 -2.1(17) . . . . ?
C28 C26 C32 C31 2.2(16) . . . . ?
P1 C26 C32 C31 -176.6(8) . . . . ?
C31 C30 C33 F6 -79.8(17) . . . . ?
C29 C30 C33 F6 98.2(15) . . . . ?
C31 C30 C33 F5 158.0(13) . . . . ?
C29 C30 C33 F5 -24.0(19) . . . . ?
C31 C30 C33 F4 40.5(17) . . . . ?
C29 C30 C33 F4 -141.5(13) . . . . ?
C39 C34 C35 C36 -1.6(19) . . . . ?
P1 C34 C35 C36 175.9(10) . . . . ?
C34 C35 C36 C37 0(2) . . . . ?
C35 C36 C37 C38 0.2(19) . . . . ?
C35 C36 C37 C40 -179.7(12) . . . . ?
C36 C37 C38 C39 2(2) . . . . ?
C40 C37 C38 C39 -178.4(12) . . . . ?
C35 C34 C39 C38 3.4(18) . . . . ?
P1 C34 C39 C38 -174.1(9) . . . . ?
C37 C38 C39 C34 -3(2) . . . . ?
C38 C37 C40 F9 -162.5(12) . . . . ?
C36 C37 C40 F9 17.4(17) . . . . ?
C38 C37 C40 F7 72.1(16) . . . . ?
C36 C37 C40 F7 -108.0(14) . . . . ?
C38 C37 C40 F8 -44.3(17) . . . . ?
C36 C37 C40 F8 135.6(12) . . . . ?
C11 C10 O10 C13 -2.0(15) . . . . ?
C14 C13 O10 C10 176.7(11) . . . . ?
C12 C13 O10 C10 -1.6(13) . . . . ?
Os3 C13 O10 C10 84.3(10) . . . . ?
C32 C26 P1 C20 -58.8(9) . . . . ?
C28 C26 P1 C20 122.5(9) . . . . ?
C32 C26 P1 C34 -163.6(8) . . . . ?
C28 C26 P1 C34 17.6(10) . . . . ?
C32 C26 P1 Os2 66.9(9) . . . . ?
C28 C26 P1 Os2 -111.9(9) . . . . ?
C21 C20 P1 C26 167.2(7) . . . . ?
C25 C20 P1 C26 -20.9(9) . . . . ?
C21 C20 P1 C34 -83.8(8) . . . . ?
C25 C20 P1 C34 88.1(8) . . . . ?
C21 C20 P1 Os2 42.2(8) . . . . ?
C25 C20 P1 Os2 -145.9(7) . . . . ?
C35 C34 P1 C26 92.6(10) . . . . ?
C39 C34 P1 C26 -89.9(9) . . . . ?
C35 C34 P1 C20 -14.5(10) . . . . ?
C39 C34 P1 C20 162.9(9) . . . . ?
C35 C34 P1 Os2 -139.5(8) . . . . ?
C39 C34 P1 Os2 38.0(10) . . . . ?
O1 C1 Os1 C2 6(29) . . . . ?
O1 C1 Os1 C3 102(29) . . . . ?
O1 C1 Os1 C12 -98(29) . . . . ?
O1 C1 Os1 Os3 -153(29) . . . . ?
O1 C1 Os1 Os2 -169(100) . . . . ?
O2 C2 Os1 C1 -137(31) . . . . ?
O2 C2 Os1 C3 131(31) . . . . ?
O2 C2 Os1 C12 -47(31) . . . . ?
O2 C2 Os1 Os3 -18(31) . . . . ?
O2 C2 Os1 Os2 40(31) . . . . ?
O3 C3 Os1 C1 4(39) . . . . ?
O3 C3 Os1 C2 98(39) . . . . ?
O3 C3 Os1 C12 -86(39) . . . . ?
O3 C3 Os1 Os3 -94(39) . . . . ?
O3 C3 Os1 Os2 -150(39) . . . . ?
C13 C12 Os1 C1 -155.3(10) . . . . ?
C11 C12 Os1 C1 23.5(12) . . . . ?
Os3 C12 Os1 C1 -100.0(4) . . . . ?
C13 C12 Os1 C2 110.7(10) . . . . ?
C11 C12 Os1 C2 -70.5(12) . . . . ?
Os3 C12 Os1 C2 166.0(4) . . . . ?
C13 C12 Os1 C3 -64.4(16) . . . . ?
C11 C12 Os1 C3 114.4(14) . . . . ?
Os3 C12 Os1 C3 -9.1(13) . . . . ?
C13 C12 Os1 Os3 -55.3(8) . . . . ?
C11 C12 Os1 Os3 123.6(12) . . . . ?
C13 C12 Os1 Os2 -0.1(9) . . . . ?
C11 C12 Os1 Os2 178.7(11) . . . . ?
Os3 C12 Os1 Os2 55.12(18) . . . . ?
O4 C4 Os2 C6 -5(100) . . . . ?
O4 C4 Os2 C14 -165(100) . . . . ?
O4 C4 Os2 P1 93(100) . . . . ?
O4 C4 Os2 Os3 -111(100) . . . . ?
O4 C4 Os2 Os1 -88(100) . . . . ?
O6 C6 Os2 C4 -50(10) . . . . ?
O6 C6 Os2 C14 29(10) . . . . ?
O6 C6 Os2 P1 -145(10) . . . . ?
O6 C6 Os2 Os3 51(10) . . . . ?
O6 C6 Os2 Os1 107(10) . . . . ?
C13 C14 Os2 C4 163.7(10) . . . . ?
C15 C14 Os2 C4 -23.1(10) . . . . ?
Os3 C14 Os2 C4 103.9(4) . . . . ?
C13 C14 Os2 C6 85.8(15) . . . . ?
C15 C14 Os2 C6 -100.9(15) . . . . ?
Os3 C14 Os2 C6 26.1(13) . . . . ?
C13 C14 Os2 P1 -100.8(9) . . . . ?
C15 C14 Os2 P1 72.5(9) . . . . ?
Os3 C14 Os2 P1 -160.49(16) . . . . ?
C13 C14 Os2 Os3 59.7(9) . . . . ?
C15 C14 Os2 Os3 -127.0(10) . . . . ?
C13 C14 Os2 Os1 5.9(9) . . . . ?
C15 C14 Os2 Os1 179.1(10) . . . . ?
Os3 C14 Os2 Os1 -53.87(19) . . . . ?
C26 P1 Os2 C4 -16.8(5) . . . . ?
C20 P1 Os2 C4 102.4(5) . . . . ?
C34 P1 Os2 C4 -140.6(5) . . . . ?
C26 P1 Os2 C6 69.3(5) . . . . ?
C20 P1 Os2 C6 -171.5(4) . . . . ?
C34 P1 Os2 C6 -54.5(5) . . . . ?
C26 P1 Os2 C14 -108.4(5) . . . . ?
C20 P1 Os2 C14 10.8(4) . . . . ?
C34 P1 Os2 C14 127.9(5) . . . . ?
C26 P1 Os2 Os3 -142.2(3) . . . . ?
C20 P1 Os2 Os3 -23.0(4) . . . . ?
C34 P1 Os2 Os3 94.1(4) . . . . ?
C26 P1 Os2 Os1 163.6(4) . . . . ?
C20 P1 Os2 Os1 -77.1(3) . . . . ?
C34 P1 Os2 Os1 39.9(4) . . . . ?
C1 Os1 Os2 C4 -7.0(13) . . . . ?
C2 Os1 Os2 C4 178.5(10) . . . . ?
C3 Os1 Os2 C4 82.1(10) . . . . ?
C12 Os1 Os2 C4 -80.1(10) . . . . ?
Os3 Os1 Os2 C4 -26.7(9) . . . . ?
C1 Os1 Os2 C6 -89.4(9) . . . . ?
C2 Os1 Os2 C6 96.2(5) . . . . ?
C3 Os1 Os2 C6 -0.2(5) . . . . ?
C12 Os1 Os2 C6 -162.4(4) . . . . ?
Os3 Os1 Os2 C6 -109.0(3) . . . . ?
C1 Os1 Os2 C14 70.5(9) . . . . ?
C2 Os1 Os2 C14 -103.9(5) . . . . ?
C3 Os1 Os2 C14 159.7(4) . . . . ?
C12 Os1 Os2 C14 -2.5(4) . . . . ?
Os3 Os1 Os2 C14 50.9(3) . . . . ?
C1 Os1 Os2 P1 171.8(8) . . . . ?
C2 Os1 Os2 P1 -2.7(4) . . . . ?
C3 Os1 Os2 P1 -99.1(3) . . . . ?
C12 Os1 Os2 P1 98.7(3) . . . . ?
Os3 Os1 Os2 P1 152.11(7) . . . . ?
C1 Os1 Os2 Os3 19.7(8) . . . . ?
C2 Os1 Os2 Os3 -154.8(4) . . . . ?
C3 Os1 Os2 Os3 108.8(3) . . . . ?
C12 Os1 Os2 Os3 -53.4(3) . . . . ?
O8 C8 Os3 C7 -54(37) . . . . ?
O8 C8 Os3 C9 42(37) . . . . ?
O8 C8 Os3 C13 176(100) . . . . ?
O8 C8 Os3 C14 -143(37) . . . . ?
O8 C8 Os3 C12 130(37) . . . . ?
O8 C8 Os3 Os2 -156(37) . . . . ?
O8 C8 Os3 Os1 139(37) . . . . ?
O7 C7 Os3 C8 -99(73) . . . . ?
O7 C7 Os3 C9 163(100) . . . . ?
O7 C7 Os3 C13 59(73) . . . . ?
O7 C7 Os3 C14 27(73) . . . . ?
O7 C7 Os3 C12 75(73) . . . . ?
O7 C7 Os3 Os2 -17(73) . . . . ?
O7 C7 Os3 Os1 -14(74) . . . . ?
O9 C9 Os3 C8 91(17) . . . . ?
O9 C9 Os3 C7 -173(100) . . . . ?
O9 C9 Os3 C13 -69(17) . . . . ?
O9 C9 Os3 C14 -84(17) . . . . ?
O9 C9 Os3 C12 -37(17) . . . . ?
O9 C9 Os3 Os2 7(18) . . . . ?
O9 C9 Os3 Os1 6(17) . . . . ?
O10 C13 Os3 C8 -177.3(9) . . . . ?
C14 C13 Os3 C8 64.6(10) . . . . ?
C12 C13 Os3 C8 -71.9(10) . . . . ?
O10 C13 Os3 C7 54.7(9) . . . . ?
C14 C13 Os3 C7 -63.4(7) . . . . ?
C12 C13 Os3 C7 160.1(7) . . . . ?
O10 C13 Os3 C9 -44.1(9) . . . . ?
C14 C13 Os3 C9 -162.2(6) . . . . ?
C12 C13 Os3 C9 61.2(7) . . . . ?
O10 C13 Os3 C14 118.1(11) . . . . ?
C12 C13 Os3 C14 -136.6(8) . . . . ?
O10 C13 Os3 C12 -105.3(10) . . . . ?
C14 C13 Os3 C12 136.6(8) . . . . ?
O10 C13 Os3 Os2 154.2(8) . . . . ?
C14 C13 Os3 Os2 36.1(5) . . . . ?
C12 C13 Os3 Os2 -100.5(5) . . . . ?
O10 C13 Os3 Os1 -137.8(8) . . . . ?
C14 C13 Os3 Os1 104.1(6) . . . . ?
C12 C13 Os3 Os1 -32.5(5) . . . . ?
C13 C14 Os3 C8 -147.6(6) . . . . ?
C15 C14 Os3 C8 106.9(11) . . . . ?
Os2 C14 Os3 C8 -18.4(6) . . . . ?
C13 C14 Os3 C7 118.8(7) . . . . ?
C15 C14 Os3 C7 13.3(11) . . . . ?
Os2 C14 Os3 C7 -111.9(5) . . . . ?
C13 C14 Os3 C9 25.5(9) . . . . ?
C15 C14 Os3 C9 -80.0(12) . . . . ?
Os2 C14 Os3 C9 154.8(6) . . . . ?
C15 C14 Os3 C13 -105.5(12) . . . . ?
Os2 C14 Os3 C13 129.3(7) . . . . ?
C13 C14 Os3 C12 -26.5(5) . . . . ?
C15 C14 Os3 C12 -132.0(11) . . . . ?
Os2 C14 Os3 C12 102.8(4) . . . . ?
C13 C14 Os3 Os2 -129.3(7) . . . . ?
C15 C14 Os3 Os2 125.2(11) . . . . ?
C13 C14 Os3 Os1 -69.5(5) . . . . ?
C15 C14 Os3 Os1 -175.0(10) . . . . ?
Os2 C14 Os3 Os1 59.7(2) . . . . ?
C13 C12 Os3 C8 144.8(6) . . . . ?
C11 C12 Os3 C8 -124.0(9) . . . . ?
Os1 C12 Os3 C8 11.3(6) . . . . ?
C13 C12 Os3 C7 -28.5(9) . . . . ?
C11 C12 Os3 C7 62.7(12) . . . . ?
Os1 C12 Os3 C7 -162.1(6) . . . . ?
C13 C12 Os3 C9 -121.0(7) . . . . ?
C11 C12 Os3 C9 -29.8(10) . . . . ?
Os1 C12 Os3 C9 105.4(5) . . . . ?
C11 C12 Os3 C13 91.2(10) . . . . ?
Os1 C12 Os3 C13 -133.6(7) . . . . ?
C13 C12 Os3 C14 25.9(5) . . . . ?
C11 C12 Os3 C14 117.1(10) . . . . ?
Os1 C12 Os3 C14 -107.7(4) . . . . ?
C13 C12 Os3 Os2 71.6(5) . . . . ?
C11 C12 Os3 Os2 162.8(9) . . . . ?
Os1 C12 Os3 Os2 -62.0(2) . . . . ?
C13 C12 Os3 Os1 133.6(7) . . . . ?
C11 C12 Os3 Os1 -135.2(10) . . . . ?
C4 Os2 Os3 C8 83.2(5) . . . . ?
C6 Os2 Os3 C8 -5.5(5) . . . . ?
C14 Os2 Os3 C8 165.2(5) . . . . ?
P1 Os2 Os3 C8 -152.8(4) . . . . ?
Os1 Os2 Os3 C8 -86.6(3) . . . . ?
C4 Os2 Os3 C7 -10.9(6) . . . . ?
C6 Os2 Os3 C7 -99.5(5) . . . . ?
C14 Os2 Os3 C7 71.2(5) . . . . ?
P1 Os2 Os3 C7 113.2(4) . . . . ?
Os1 Os2 Os3 C7 179.4(4) . . . . ?
C4 Os2 Os3 C9 169.4(13) . . . . ?
C6 Os2 Os3 C9 80.7(13) . . . . ?
C14 Os2 Os3 C9 -108.5(13) . . . . ?
P1 Os2 Os3 C9 -66.5(13) . . . . ?
Os1 Os2 Os3 C9 -0.4(13) . . . . ?
C4 Os2 Os3 C13 -110.1(5) . . . . ?
C6 Os2 Os3 C13 161.2(4) . . . . ?
C14 Os2 Os3 C13 -28.0(4) . . . . ?
P1 Os2 Os3 C13 13.9(3) . . . . ?
Os1 Os2 Os3 C13 80.1(2) . . . . ?
C4 Os2 Os3 C14 -82.1(5) . . . . ?
C6 Os2 Os3 C14 -170.8(5) . . . . ?
P1 Os2 Os3 C14 42.0(4) . . . . ?
Os1 Os2 Os3 C14 108.1(4) . . . . ?
C4 Os2 Os3 C12 -146.1(5) . . . . ?
C6 Os2 Os3 C12 125.2(4) . . . . ?
C14 Os2 Os3 C12 -64.0(4) . . . . ?
P1 Os2 Os3 C12 -22.1(3) . . . . ?
Os1 Os2 Os3 C12 44.1(3) . . . . ?
C4 Os2 Os3 Os1 169.8(4) . . . . ?
C6 Os2 Os3 Os1 81.1(3) . . . . ?
C14 Os2 Os3 Os1 -108.1(3) . . . . ?
P1 Os2 Os3 Os1 -66.18(12) . . . . ?
C1 Os1 Os3 C8 -87.4(5) . . . . ?
C2 Os1 Os3 C8 154.6(9) . . . . ?
C3 Os1 Os3 C8 5.7(4) . . . . ?
C12 Os1 Os3 C8 -171.1(5) . . . . ?
Os2 Os1 Os3 C8 84.0(3) . . . . ?
C1 Os1 Os3 C7 -174.3(19) . . . . ?
C2 Os1 Os3 C7 68(2) . . . . ?
C3 Os1 Os3 C7 -81.2(19) . . . . ?
C12 Os1 Os3 C7 102.0(19) . . . . ?
Os2 Os1 Os3 C7 -2.9(18) . . . . ?
C1 Os1 Os3 C9 8.5(5) . . . . ?
C2 Os1 Os3 C9 -109.5(10) . . . . ?
C3 Os1 Os3 C9 101.6(5) . . . . ?
C12 Os1 Os3 C9 -75.2(5) . . . . ?
Os2 Os1 Os3 C9 179.9(4) . . . . ?
C1 Os1 Os3 C13 110.2(5) . . . . ?
C2 Os1 Os3 C13 -7.8(9) . . . . ?
C3 Os1 Os3 C13 -156.7(4) . . . . ?
C12 Os1 Os3 C13 26.5(4) . . . . ?
Os2 Os1 Os3 C13 -78.4(3) . . . . ?
C1 Os1 Os3 C14 144.6(5) . . . . ?
C2 Os1 Os3 C14 26.6(9) . . . . ?
C3 Os1 Os3 C14 -122.3(4) . . . . ?
C12 Os1 Os3 C14 60.9(5) . . . . ?
Os2 Os1 Os3 C14 -43.9(3) . . . . ?
C1 Os1 Os3 C12 83.7(5) . . . . ?
C2 Os1 Os3 C12 -34.3(10) . . . . ?
C3 Os1 Os3 C12 176.8(5) . . . . ?
Os2 Os1 Os3 C12 -104.9(3) . . . . ?
C1 Os1 Os3 Os2 -171.4(4) . . . . ?
C2 Os1 Os3 Os2 70.6(9) . . . . ?
C3 Os1 Os3 Os2 -78.3(3) . . . . ?
C12 Os1 Os3 Os2 104.9(3) . . . . ?
